data_7063019
loop_
_publ_author_name
'Antala, Jakub'
'Schulz, Ji\<r\'i'
'C\'isa\<rov\'a, Ivana'
'\<St\<epni\<cka, Petr'

_publ_section_title
;
 Synthesis, reactivity and coordination behaviour of a ferrocene
 phosphinostibine and intramolecular interactions in its P(v) and Sb(v)
 derivatives
;
_journal_issue 12
_journal_name_full 'New Journal of Chemistry'
_journal_page_first 5107
_journal_page_last 5119
_journal_paper_doi 10.1039/D4NJ00349G
_journal_volume 48
_journal_year 2024
_chemical_formula_moiety 'C34 H43 B Fe P Sb'
_chemical_formula_sum 'C34 H43 B Fe P Sb'
_chemical_formula_weight 671.06
_space_group_crystal_system triclinic
_space_group_IT_number 2
_space_group_name_Hall '-P 1'
_space_group_name_H-M_alt 'P -1'
_atom_sites_solution_hydrogens mixed
_atom_sites_solution_primary direct
_atom_sites_solution_secondary difmap
_audit_creation_method SHELXL-2017/1
_audit_update_record
;
2023-12-20 deposited with the CCDC.	2024-02-14 downloaded from the CCDC.
;
_cell_angle_alpha 100.9860(10)
_cell_angle_beta 90.3130(10)
_cell_angle_gamma 92.6520(10)
_cell_formula_units_Z 2
_cell_length_a 7.5644(3)
_cell_length_b 13.3295(5)
_cell_length_c 15.4143(6)
_cell_measurement_reflns_used 9113
_cell_measurement_temperature 120(2)
_cell_measurement_theta_max 27.40
_cell_measurement_theta_min 2.69
_cell_volume 1523.94(10)
_computing_cell_refinement 'SAINT V8.40B (Bruker AXS LLC, 2019)'
_computing_data_collection 'Bruker Instrument Service vV6.2.16'
_computing_data_reduction 'SAINT V8.40B (Bruker AXS LLC, 2019)'
_computing_molecular_graphics 'PLATON (Spek, 2017)'
_computing_publication_material 'PLATON (Spek, 2017)'
_computing_structure_refinement 'SHELXL-2017 (Sheldrick, 2017)'
_computing_structure_solution 'SHELXT 2018 (Sheldrick, 2018)'
_diffrn_ambient_temperature 120(2)
_diffrn_measured_fraction_theta_full 0.999
_diffrn_measured_fraction_theta_max 0.997
_diffrn_measurement_device_type 'Bruker D8 VENTURE Kappa Duo'
_diffrn_measurement_method '\f and \w scans'
_diffrn_radiation_monochromator 'Quazar Mo multilayer optic'
_diffrn_radiation_source 'I\mS micro-focus sealed tube'
_diffrn_radiation_type MoK\a
_diffrn_radiation_wavelength 0.71073
_diffrn_reflns_av_R_equivalents 0.0436
_diffrn_reflns_av_unetI/netI 0.0378
_diffrn_reflns_Laue_measured_fraction_full 0.999
_diffrn_reflns_Laue_measured_fraction_max 0.997
_diffrn_reflns_limit_h_max 9
_diffrn_reflns_limit_h_min -9
_diffrn_reflns_limit_k_max 17
_diffrn_reflns_limit_k_min -17
_diffrn_reflns_limit_l_max 20
_diffrn_reflns_limit_l_min -20
_diffrn_reflns_number 28960
_diffrn_reflns_point_group_measured_fraction_full 0.999
_diffrn_reflns_point_group_measured_fraction_max 0.997
_diffrn_reflns_theta_full 25.242
_diffrn_reflns_theta_max 27.517
_diffrn_reflns_theta_min 2.245
_exptl_absorpt_coefficient_mu 1.436
_exptl_absorpt_correction_T_max 0.96
_exptl_absorpt_correction_T_min 0.86
_exptl_absorpt_correction_type multi-scan
_exptl_absorpt_process_details
;
Krause, L., Herbst-Irmer, R., Sheldrick, G. M., Stalke, D. (2015).
J. Appl. Cryst. 48, 3-10.
;
_exptl_crystal_colour yellow
_exptl_crystal_density_diffrn 1.462
_exptl_crystal_description plate
_exptl_crystal_F_000 688
_exptl_crystal_size_max 0.20
_exptl_crystal_size_mid 0.06
_exptl_crystal_size_min 0.03
_refine_diff_density_max 0.778
_refine_diff_density_min -0.752
_refine_diff_density_rms 0.083
_refine_ls_extinction_method none
_refine_ls_goodness_of_fit_ref 1.024
_refine_ls_hydrogen_treatment constr
_refine_ls_matrix_type full
_refine_ls_number_parameters 343
_refine_ls_number_reflns 7001
_refine_ls_number_restraints 0
_refine_ls_restrained_S_all 1.024
_refine_ls_R_factor_all 0.0444
_refine_ls_R_factor_gt 0.0310
_refine_ls_shift/su_max 0.001
_refine_ls_shift/su_mean 0.000
_refine_ls_structure_factor_coef Fsqd
_refine_ls_weighting_details 'w=1/[\s^2^(Fo^2^)+(0.0384P)^2^+0.3626P] where P=(Fo^2^+2Fc^2^)/3'
_refine_ls_weighting_scheme calc
_refine_ls_wR_factor_gt 0.0694
_refine_ls_wR_factor_ref 0.0746
_reflns_Friedel_coverage 0.000
_reflns_number_gt 5684
_reflns_number_total 7001
_reflns_threshold_expression 'I > 2\s(I)'
_cod_data_source_file d4nj00349g3.cif
_cod_data_source_block ja47
_cod_depositor_comments 'Adding full bibliography for 7063018--7063034.cif.'
_cod_database_code 7063019
_shelx_space_group_comment
;
The symmetry employed for this shelxl refinement is uniquely defined
by the following loop, which should always be used as a source of
symmetry information in preference to the above space-group names.
They are only intended as comments.
;
_shelx_estimated_absorpt_t_min 0.762
_shelx_estimated_absorpt_t_max 0.958

loop_
_space_group_symop_operation_xyz
'x, y, z'
'-x, -y, -z'

loop_
_atom_site_label
_atom_site_type_symbol
_atom_site_fract_x
_atom_site_fract_y
_atom_site_fract_z
_atom_site_U_iso_or_equiv
_atom_site_adp_type
_atom_site_occupancy
_atom_site_site_symmetry_order
_atom_site_calc_flag
_atom_site_refinement_flags_posn
_atom_site_refinement_flags_adp
_atom_site_refinement_flags_occupancy
_atom_site_disorder_assembly
_atom_site_disorder_group
Fe Fe 0.58330(4) 0.80058(3) 0.55098(2) 0.01814(8) Uani 1 1 d . . . . .
Sb Sb 0.45968(2) 0.68779(2) 0.74362(2) 0.02471(6) Uani 1 1 d . . . . .
P P 0.71622(8) 0.76124(5) 0.33022(4) 0.01863(13) Uani 1 1 d . . . . .
B B 0.9002(4) 0.8689(2) 0.3477(2) 0.0249(6) Uani 1 1 d . . . . .
H1B H 0.948494 0.870407 0.277463 0.030 Uiso 1 1 d R U . . .
H2B H 0.828694 0.940307 0.373963 0.030 Uiso 1 1 d R U . . .
H3B H 1.003094 0.851707 0.400363 0.030 Uiso 1 1 d R U . . .
C1 C 0.6348(3) 0.77610(19) 0.67657(16) 0.0217(5) Uani 1 1 d . . . . .
C2 C 0.6305(3) 0.8830(2) 0.67607(16) 0.0228(5) Uani 1 1 d . . . . .
H2 H 0.552641 0.928879 0.709414 0.027 Uiso 1 1 calc R U . . .
C3 C 0.7620(3) 0.9095(2) 0.61741(16) 0.0229(5) Uani 1 1 d . . . . .
H3 H 0.787420 0.975778 0.605025 0.027 Uiso 1 1 calc R U . . .
C4 C 0.8484(3) 0.8188(2) 0.58075(16) 0.0243(5) Uani 1 1 d . . . . .
H4 H 0.942051 0.813937 0.539552 0.029 Uiso 1 1 calc R U . . .
C5 C 0.7705(3) 0.7366(2) 0.61639(16) 0.0228(5) Uani 1 1 d . . . . .
H5 H 0.802718 0.667394 0.602752 0.027 Uiso 1 1 calc R U . . .
C6 C 0.5548(3) 0.76989(18) 0.41634(15) 0.0189(5) Uani 1 1 d . . . . .
C7 C 0.4675(3) 0.6902(2) 0.45345(16) 0.0220(5) Uani 1 1 d . . . . .
H7 H 0.492718 0.619775 0.440742 0.026 Uiso 1 1 calc R U . . .
C8 C 0.3366(3) 0.7352(2) 0.51265(16) 0.0239(5) Uani 1 1 d . . . . .
H8 H 0.259918 0.699806 0.546485 0.029 Uiso 1 1 calc R U . . .
C9 C 0.3401(3) 0.8416(2) 0.51256(16) 0.0244(5) Uani 1 1 d . . . . .
H9 H 0.265840 0.889698 0.545952 0.029 Uiso 1 1 calc R U . . .
C10 C 0.4745(3) 0.8638(2) 0.45368(15) 0.0216(5) Uani 1 1 d . . . . .
H10 H 0.505650 0.929399 0.441222 0.026 Uiso 1 1 calc R U . . .
C11 C 0.5846(3) 0.76335(19) 0.22997(15) 0.0200(5) Uani 1 1 d . . . . .
H11 H 0.666220 0.747953 0.178840 0.024 Uiso 1 1 calc R U . . .
C12 C 0.5163(3) 0.87020(19) 0.22990(16) 0.0237(5) Uani 1 1 d . . . . .
H12A H 0.433908 0.888407 0.279501 0.028 Uiso 1 1 calc R U . . .
H12B H 0.617012 0.921396 0.238585 0.028 Uiso 1 1 calc R U . . .
C13 C 0.4210(4) 0.8727(2) 0.14278(18) 0.0293(6) Uani 1 1 d . . . . .
H13A H 0.373396 0.941071 0.145256 0.035 Uiso 1 1 calc R U . . .
H13B H 0.506653 0.861100 0.093956 0.035 Uiso 1 1 calc R U . . .
C14 C 0.2704(4) 0.7917(2) 0.12408(18) 0.0288(6) Uani 1 1 d . . . . .
H14A H 0.217176 0.792285 0.065378 0.035 Uiso 1 1 calc R U . . .
H14B H 0.177683 0.807957 0.168960 0.035 Uiso 1 1 calc R U . . .
C15 C 0.3351(3) 0.6858(2) 0.12575(17) 0.0265(6) Uani 1 1 d . . . . .
H15A H 0.416432 0.665921 0.075955 0.032 Uiso 1 1 calc R U . . .
H15B H 0.232892 0.635610 0.117832 0.032 Uiso 1 1 calc R U . . .
C16 C 0.4312(3) 0.68268(19) 0.21276(17) 0.0233(5) Uani 1 1 d . . . . .
H16A H 0.477415 0.613923 0.210318 0.028 Uiso 1 1 calc R U . . .
H16B H 0.346711 0.695290 0.262011 0.028 Uiso 1 1 calc R U . . .
C17 C 0.7993(3) 0.63166(19) 0.31462(16) 0.0205(5) Uani 1 1 d . . . . .
H17 H 0.695360 0.581996 0.312256 0.025 Uiso 1 1 calc R U . . .
C18 C 0.8971(4) 0.6062(2) 0.22709(17) 0.0252(5) Uani 1 1 d . . . . .
H18A H 0.994384 0.658206 0.226079 0.030 Uiso 1 1 calc R U . . .
H18B H 0.814348 0.608777 0.177658 0.030 Uiso 1 1 calc R U . . .
C19 C 0.9733(4) 0.5000(2) 0.21401(18) 0.0312(6) Uani 1 1 d . . . . .
H19A H 0.874904 0.447375 0.206913 0.037 Uiso 1 1 calc R U . . .
H19B H 1.043159 0.488596 0.159172 0.037 Uiso 1 1 calc R U . . .
C20 C 1.0905(4) 0.4882(2) 0.29126(19) 0.0333(7) Uani 1 1 d . . . . .
H20A H 1.197232 0.534514 0.293622 0.040 Uiso 1 1 calc R U . . .
H20B H 1.129358 0.417074 0.282344 0.040 Uiso 1 1 calc R U . . .
C21 C 0.9936(4) 0.5127(2) 0.37829(18) 0.0303(6) Uani 1 1 d . . . . .
H21A H 1.075934 0.508917 0.427587 0.036 Uiso 1 1 calc R U . . .
H21B H 0.895186 0.461200 0.378766 0.036 Uiso 1 1 calc R U . . .
C22 C 0.9199(4) 0.6196(2) 0.39203(17) 0.0269(6) Uani 1 1 d . . . . .
H22A H 1.019293 0.671509 0.398112 0.032 Uiso 1 1 calc R U . . .
H22B H 0.851943 0.631721 0.447462 0.032 Uiso 1 1 calc R U . . .
C23 C 0.6338(3) 0.6834(2) 0.85368(16) 0.0232(5) Uani 1 1 d . . . . .
C24 C 0.6037(4) 0.6091(2) 0.90489(16) 0.0246(5) Uani 1 1 d . . . . .
H24 H 0.504854 0.561874 0.892003 0.029 Uiso 1 1 calc R U . . .
C25 C 0.7175(4) 0.6037(2) 0.97496(17) 0.0275(6) Uani 1 1 d . . . . .
H25 H 0.696420 0.552470 1.009412 0.033 Uiso 1 1 calc R U . . .
C26 C 0.8611(4) 0.6725(2) 0.99461(17) 0.0310(6) Uani 1 1 d . . . . .
H26 H 0.938090 0.669062 1.042765 0.037 Uiso 1 1 calc R U . . .
C27 C 0.8923(4) 0.7467(2) 0.94344(18) 0.0323(6) Uani 1 1 d . . . . .
H27 H 0.991188 0.793912 0.956554 0.039 Uiso 1 1 calc R U . . .
C28 C 0.7796(4) 0.7522(2) 0.87337(18) 0.0285(6) Uani 1 1 d . . . . .
H28 H 0.801871 0.803000 0.838637 0.034 Uiso 1 1 calc R U . . .
C29 C 0.3160(3) 0.8165(2) 0.80842(17) 0.0252(5) Uani 1 1 d . . . . .
C30 C 0.3567(4) 0.8692(2) 0.89372(18) 0.0287(6) Uani 1 1 d . . . . .
H30 H 0.450187 0.847697 0.926193 0.034 Uiso 1 1 calc R U . . .
C31 C 0.2616(4) 0.9531(2) 0.93196(19) 0.0316(6) Uani 1 1 d . . . . .
H31 H 0.289730 0.988180 0.990371 0.038 Uiso 1 1 calc R U . . .
C32 C 0.1261(4) 0.9853(2) 0.88455(19) 0.0328(6) Uani 1 1 d . . . . .
H32 H 0.062105 1.043006 0.910138 0.039 Uiso 1 1 calc R U . . .
C33 C 0.0837(4) 0.9330(2) 0.79952(19) 0.0321(6) Uani 1 1 d . . . . .
H33 H -0.009649 0.954589 0.767044 0.038 Uiso 1 1 calc R U . . .
C34 C 0.1780(4) 0.8494(2) 0.76236(18) 0.0287(6) Uani 1 1 d . . . . .
H34 H 0.148119 0.813808 0.704338 0.034 Uiso 1 1 calc R U . . .

loop_
_atom_site_aniso_label
_atom_site_aniso_U_11
_atom_site_aniso_U_22
_atom_site_aniso_U_33
_atom_site_aniso_U_23
_atom_site_aniso_U_13
_atom_site_aniso_U_12
Fe 0.01577(17) 0.02313(18) 0.01541(17) 0.00371(13) -0.00158(13) -0.00021(14)
Sb 0.02366(10) 0.02997(10) 0.02009(9) 0.00570(7) -0.00321(7) -0.00659(7)
P 0.0170(3) 0.0220(3) 0.0169(3) 0.0041(2) -0.0004(2) -0.0003(2)
B 0.0210(15) 0.0286(15) 0.0251(15) 0.0066(12) -0.0011(11) -0.0037(12)
C1 0.0197(13) 0.0280(13) 0.0177(12) 0.0056(10) -0.0010(9) -0.0019(10)
C2 0.0226(13) 0.0269(13) 0.0176(12) 0.0020(10) -0.0037(10) -0.0008(10)
C3 0.0209(13) 0.0263(13) 0.0215(12) 0.0064(10) -0.0053(10) -0.0048(10)
C4 0.0169(12) 0.0366(15) 0.0196(12) 0.0063(10) -0.0045(9) -0.0012(11)
C5 0.0222(13) 0.0271(13) 0.0195(12) 0.0048(10) -0.0041(10) 0.0038(10)
C6 0.0182(12) 0.0218(12) 0.0164(11) 0.0035(9) -0.0037(9) -0.0007(9)
C7 0.0200(12) 0.0265(13) 0.0184(12) 0.0026(10) -0.0028(9) -0.0018(10)
C8 0.0165(12) 0.0354(14) 0.0188(12) 0.0043(10) -0.0021(9) -0.0048(10)
C9 0.0158(12) 0.0361(15) 0.0205(12) 0.0026(10) -0.0030(10) 0.0051(11)
C10 0.0208(13) 0.0267(13) 0.0176(12) 0.0047(10) -0.0031(9) 0.0033(10)
C11 0.0189(12) 0.0242(13) 0.0167(11) 0.0034(9) -0.0011(9) 0.0016(10)
C12 0.0244(13) 0.0243(13) 0.0231(13) 0.0073(10) -0.0039(10) -0.0012(10)
C13 0.0298(15) 0.0328(15) 0.0266(14) 0.0103(11) -0.0076(11) -0.0024(12)
C14 0.0221(13) 0.0398(16) 0.0256(13) 0.0095(12) -0.0048(11) -0.0005(12)
C15 0.0199(13) 0.0360(15) 0.0219(13) 0.0022(11) -0.0018(10) -0.0015(11)
C16 0.0221(13) 0.0247(13) 0.0222(12) 0.0030(10) -0.0028(10) -0.0012(10)
C17 0.0179(12) 0.0240(12) 0.0194(12) 0.0039(10) 0.0013(9) 0.0005(10)
C18 0.0262(14) 0.0276(14) 0.0226(13) 0.0057(10) 0.0041(10) 0.0044(11)
C19 0.0403(17) 0.0263(14) 0.0274(14) 0.0045(11) 0.0116(12) 0.0069(12)
C20 0.0337(16) 0.0333(15) 0.0360(16) 0.0119(12) 0.0123(13) 0.0114(12)
C21 0.0376(16) 0.0286(14) 0.0268(14) 0.0083(11) 0.0036(12) 0.0112(12)
C22 0.0295(15) 0.0288(14) 0.0221(13) 0.0029(10) -0.0016(11) 0.0076(11)
C23 0.0213(13) 0.0283(13) 0.0201(12) 0.0050(10) 0.0010(10) 0.0018(10)
C24 0.0243(13) 0.0266(13) 0.0222(13) 0.0037(10) 0.0024(10) -0.0011(11)
C25 0.0339(15) 0.0292(14) 0.0218(13) 0.0100(11) 0.0046(11) 0.0040(11)
C26 0.0271(15) 0.0460(17) 0.0211(13) 0.0088(12) -0.0021(11) 0.0051(12)
C27 0.0254(14) 0.0423(17) 0.0292(14) 0.0093(12) -0.0072(11) -0.0075(12)
C28 0.0275(14) 0.0338(15) 0.0264(14) 0.0126(11) -0.0029(11) -0.0049(11)
C29 0.0190(13) 0.0358(15) 0.0218(12) 0.0094(11) 0.0007(10) -0.0025(11)
C30 0.0235(14) 0.0381(16) 0.0252(13) 0.0085(11) -0.0007(11) -0.0017(12)
C31 0.0303(15) 0.0385(16) 0.0260(14) 0.0073(12) 0.0013(11) -0.0024(12)
C32 0.0284(15) 0.0368(16) 0.0352(15) 0.0120(12) 0.0027(12) -0.0001(12)
C33 0.0223(14) 0.0446(17) 0.0337(15) 0.0195(13) -0.0010(11) -0.0035(12)
C34 0.0211(13) 0.0423(16) 0.0235(13) 0.0095(12) -0.0020(10) -0.0041(12)

loop_
_atom_type_symbol
_atom_type_description
_atom_type_scat_dispersion_real
_atom_type_scat_dispersion_imag
_atom_type_scat_source
C C 0.0033 0.0016 'International Tables Vol C Tables 4.2.6.8 and 6.1.1.4'
H H 0.0000 0.0000 'International Tables Vol C Tables 4.2.6.8 and 6.1.1.4'
B B 0.0013 0.0007 'International Tables Vol C Tables 4.2.6.8 and 6.1.1.4'
Fe Fe 0.3463 0.8444 'International Tables Vol C Tables 4.2.6.8 and 6.1.1.4'
P P 0.1023 0.0942 'International Tables Vol C Tables 4.2.6.8 and 6.1.1.4'
Sb Sb -0.5866 1.5461 'International Tables Vol C Tables 4.2.6.8 and 6.1.1.4'

loop_
_geom_angle_atom_site_label_1
_geom_angle_atom_site_label_2
_geom_angle_atom_site_label_3
_geom_angle
_geom_angle_site_symmetry_1
_geom_angle_site_symmetry_3
_geom_angle_publ_flag
C10 Fe C5 158.22(10) . . ?
C10 Fe C6 41.19(10) . . ?
C5 Fe C6 122.94(10) . . ?
C10 Fe C4 121.57(10) . . ?
C5 Fe C4 40.67(10) . . ?
C6 Fe C4 107.92(10) . . ?
C10 Fe C2 121.99(10) . . ?
C5 Fe C2 68.40(10) . . ?
C6 Fe C2 159.21(10) . . ?
C4 Fe C2 68.27(10) . . ?
C10 Fe C7 68.74(10) . . ?
C5 Fe C7 109.28(10) . . ?
C6 Fe C7 41.02(10) . . ?
C4 Fe C7 125.47(10) . . ?
C2 Fe C7 157.62(10) . . ?
C10 Fe C3 106.00(10) . . ?
C5 Fe C3 68.48(10) . . ?
C6 Fe C3 123.18(10) . . ?
C4 Fe C3 40.60(10) . . ?
C2 Fe C3 40.65(10) . . ?
C7 Fe C3 161.06(10) . . ?
C10 Fe C8 68.28(11) . . ?
C5 Fe C8 125.24(11) . . ?
C6 Fe C8 68.70(10) . . ?
C4 Fe C8 162.06(11) . . ?
C2 Fe C8 121.27(10) . . ?
C7 Fe C8 40.55(10) . . ?
C3 Fe C8 156.14(10) . . ?
C10 Fe C9 40.65(10) . . ?
C5 Fe C9 160.47(11) . . ?
C6 Fe C9 68.83(10) . . ?
C4 Fe C9 156.55(11) . . ?
C2 Fe C9 106.10(10) . . ?
C7 Fe C9 68.25(10) . . ?
C3 Fe C9 120.37(11) . . ?
C8 Fe C9 40.31(11) . . ?
C10 Fe C1 158.58(10) . . ?
C5 Fe C1 40.99(10) . . ?
C6 Fe C1 158.94(10) . . ?
C4 Fe C1 68.70(10) . . ?
C2 Fe C1 40.64(10) . . ?
C7 Fe C1 122.85(10) . . ?
C3 Fe C1 68.66(10) . . ?
C8 Fe C1 107.75(10) . . ?
C9 Fe C1 122.77(10) . . ?
C1 Sb C23 96.79(10) . . ?
C1 Sb C29 94.96(10) . . ?
C23 Sb C29 96.01(10) . . ?
C6 P C17 106.70(11) . . ?
C6 P C11 104.02(11) . . ?
C17 P C11 105.20(11) . . ?
C6 P B 115.21(12) . . ?
C17 P B 113.98(13) . . ?
C11 P B 110.81(12) . . ?
P B H1B 103.7 . . ?
P B H2B 104.2 . . ?
H1B B H2B 110.0 . . ?
P B H3B 108.3 . . ?
H1B B H3B 118.3 . . ?
H2B B H3B 111.1 . . ?
C2 C1 C5 106.8(2) . . ?
C2 C1 Fe 69.23(14) . . ?
C5 C1 Fe 68.80(14) . . ?
C2 C1 Sb 127.15(18) . . ?
C5 C1 Sb 125.81(19) . . ?
Fe C1 Sb 122.80(12) . . ?
C3 C2 C1 108.9(2) . . ?
C3 C2 Fe 69.87(14) . . ?
C1 C2 Fe 70.13(14) . . ?
C3 C2 H2 125.5 . . ?
C1 C2 H2 125.5 . . ?
Fe C2 H2 126.0 . . ?
C4 C3 C2 107.6(2) . . ?
C4 C3 Fe 69.45(14) . . ?
C2 C3 Fe 69.48(14) . . ?
C4 C3 H3 126.2 . . ?
C2 C3 H3 126.2 . . ?
Fe C3 H3 126.4 . . ?
C5 C4 C3 108.3(2) . . ?
C5 C4 Fe 69.47(14) . . ?
C3 C4 Fe 69.95(14) . . ?
C5 C4 H4 125.9 . . ?
C3 C4 H4 125.9 . . ?
Fe C4 H4 126.3 . . ?
C4 C5 C1 108.4(2) . . ?
C4 C5 Fe 69.86(14) . . ?
C1 C5 Fe 70.21(14) . . ?
C4 C5 H5 125.8 . . ?
C1 C5 H5 125.8 . . ?
Fe C5 H5 125.7 . . ?
C7 C6 C10 107.1(2) . . ?
C7 C6 P 129.70(19) . . ?
C10 C6 P 122.84(19) . . ?
C7 C6 Fe 69.77(13) . . ?
C10 C6 Fe 69.27(13) . . ?
P C6 Fe 131.18(13) . . ?
C8 C7 C6 108.1(2) . . ?
C8 C7 Fe 69.88(14) . . ?
C6 C7 Fe 69.21(14) . . ?
C8 C7 H7 126.0 . . ?
C6 C7 H7 126.0 . . ?
Fe C7 H7 126.5 . . ?
C9 C8 C7 108.5(2) . . ?
C9 C8 Fe 69.90(14) . . ?
C7 C8 Fe 69.57(14) . . ?
C9 C8 H8 125.8 . . ?
C7 C8 H8 125.8 . . ?
Fe C8 H8 126.4 . . ?
C8 C9 C10 108.1(2) . . ?
C8 C9 Fe 69.79(14) . . ?
C10 C9 Fe 69.05(14) . . ?
C8 C9 H9 126.0 . . ?
C10 C9 H9 126.0 . . ?
Fe C9 H9 126.8 . . ?
C9 C10 C6 108.3(2) . . ?
C9 C10 Fe 70.30(14) . . ?
C6 C10 Fe 69.54(13) . . ?
C9 C10 H10 125.9 . . ?
C6 C10 H10 125.9 . . ?
Fe C10 H10 125.9 . . ?
C16 C11 C12 110.1(2) . . ?
C16 C11 P 114.33(17) . . ?
C12 C11 P 111.52(17) . . ?
C16 C11 H11 106.8 . . ?
C12 C11 H11 106.8 . . ?
P C11 H11 106.8 . . ?
C13 C12 C11 110.7(2) . . ?
C13 C12 H12A 109.5 . . ?
C11 C12 H12A 109.5 . . ?
C13 C12 H12B 109.5 . . ?
C11 C12 H12B 109.5 . . ?
H12A C12 H12B 108.1 . . ?
C14 C13 C12 111.6(2) . . ?
C14 C13 H13A 109.3 . . ?
C12 C13 H13A 109.3 . . ?
C14 C13 H13B 109.3 . . ?
C12 C13 H13B 109.3 . . ?
H13A C13 H13B 108.0 . . ?
C13 C14 C15 111.3(2) . . ?
C13 C14 H14A 109.4 . . ?
C15 C14 H14A 109.4 . . ?
C13 C14 H14B 109.4 . . ?
C15 C14 H14B 109.4 . . ?
H14A C14 H14B 108.0 . . ?
C14 C15 C16 111.5(2) . . ?
C14 C15 H15A 109.3 . . ?
C16 C15 H15A 109.3 . . ?
C14 C15 H15B 109.3 . . ?
C16 C15 H15B 109.3 . . ?
H15A C15 H15B 108.0 . . ?
C15 C16 C11 111.0(2) . . ?
C15 C16 H16A 109.4 . . ?
C11 C16 H16A 109.4 . . ?
C15 C16 H16B 109.4 . . ?
C11 C16 H16B 109.4 . . ?
H16A C16 H16B 108.0 . . ?
C18 C17 C22 110.5(2) . . ?
C18 C17 P 110.62(17) . . ?
C22 C17 P 111.29(17) . . ?
C18 C17 H17 108.1 . . ?
C22 C17 H17 108.1 . . ?
P C17 H17 108.1 . . ?
C17 C18 C19 111.7(2) . . ?
C17 C18 H18A 109.3 . . ?
C19 C18 H18A 109.3 . . ?
C17 C18 H18B 109.3 . . ?
C19 C18 H18B 109.3 . . ?
H18A C18 H18B 107.9 . . ?
C20 C19 C18 112.0(2) . . ?
C20 C19 H19A 109.2 . . ?
C18 C19 H19A 109.2 . . ?
C20 C19 H19B 109.2 . . ?
C18 C19 H19B 109.2 . . ?
H19A C19 H19B 107.9 . . ?
C19 C20 C21 111.4(2) . . ?
C19 C20 H20A 109.3 . . ?
C21 C20 H20A 109.3 . . ?
C19 C20 H20B 109.3 . . ?
C21 C20 H20B 109.3 . . ?
H20A C20 H20B 108.0 . . ?
C20 C21 C22 111.2(2) . . ?
C20 C21 H21A 109.4 . . ?
C22 C21 H21A 109.4 . . ?
C20 C21 H21B 109.4 . . ?
C22 C21 H21B 109.4 . . ?
H21A C21 H21B 108.0 . . ?
C21 C22 C17 111.6(2) . . ?
C21 C22 H22A 109.3 . . ?
C17 C22 H22A 109.3 . . ?
C21 C22 H22B 109.3 . . ?
C17 C22 H22B 109.3 . . ?
H22A C22 H22B 108.0 . . ?
C24 C23 C28 119.1(2) . . ?
C24 C23 Sb 119.66(19) . . ?
C28 C23 Sb 121.19(19) . . ?
C23 C24 C25 120.4(2) . . ?
C23 C24 H24 119.8 . . ?
C25 C24 H24 119.8 . . ?
C26 C25 C24 120.3(3) . . ?
C26 C25 H25 119.9 . . ?
C24 C25 H25 119.9 . . ?
C25 C26 C27 119.6(3) . . ?
C25 C26 H26 120.2 . . ?
C27 C26 H26 120.2 . . ?
C28 C27 C26 120.3(3) . . ?
C28 C27 H27 119.8 . . ?
C26 C27 H27 119.8 . . ?
C27 C28 C23 120.3(3) . . ?
C27 C28 H28 119.9 . . ?
C23 C28 H28 119.9 . . ?
C34 C29 C30 118.5(3) . . ?
C34 C29 Sb 118.49(19) . . ?
C30 C29 Sb 123.0(2) . . ?
C29 C30 C31 120.7(3) . . ?
C29 C30 H30 119.6 . . ?
C31 C30 H30 119.6 . . ?
C32 C31 C30 119.8(3) . . ?
C32 C31 H31 120.1 . . ?
C30 C31 H31 120.1 . . ?
C31 C32 C33 119.9(3) . . ?
C31 C32 H32 120.0 . . ?
C33 C32 H32 120.0 . . ?
C34 C33 C32 119.8(3) . . ?
C34 C33 H33 120.1 . . ?
C32 C33 H33 120.1 . . ?
C33 C34 C29 121.2(3) . . ?
C33 C34 H34 119.4 . . ?
C29 C34 H34 119.4 . . ?

loop_
_geom_bond_atom_site_label_1
_geom_bond_atom_site_label_2
_geom_bond_distance
_geom_bond_site_symmetry_2
_geom_bond_publ_flag
Fe C10 2.042(2) . ?
Fe C5 2.043(2) . ?
Fe C6 2.045(2) . ?
Fe C4 2.048(3) . ?
Fe C2 2.050(2) . ?
Fe C7 2.053(2) . ?
Fe C3 2.055(3) . ?
Fe C8 2.057(3) . ?
Fe C9 2.059(2) . ?
Fe C1 2.062(2) . ?
Sb C1 2.132(2) . ?
Sb C23 2.153(3) . ?
Sb C29 2.157(3) . ?
P C6 1.800(2) . ?
P C17 1.838(2) . ?
P C11 1.839(2) . ?
P B 1.932(3) . ?
B H1B 1.1473 . ?
B H2B 1.1256 . ?
B H3B 1.1825 . ?
C1 C2 1.428(4) . ?
C1 C5 1.437(3) . ?
C2 C3 1.426(4) . ?
C2 H2 0.9500 . ?
C3 C4 1.423(4) . ?
C3 H3 0.9500 . ?
C4 C5 1.422(4) . ?
C4 H4 0.9500 . ?
C5 H5 0.9500 . ?
C6 C7 1.436(3) . ?
C6 C10 1.438(3) . ?
C7 C8 1.424(4) . ?
C7 H7 0.9500 . ?
C8 C9 1.418(4) . ?
C8 H8 0.9500 . ?
C9 C10 1.424(4) . ?
C9 H9 0.9500 . ?
C10 H10 0.9500 . ?
C11 C16 1.531(3) . ?
C11 C12 1.538(3) . ?
C11 H11 1.0000 . ?
C12 C13 1.527(3) . ?
C12 H12A 0.9900 . ?
C12 H12B 0.9900 . ?
C13 C14 1.520(4) . ?
C13 H13A 0.9900 . ?
C13 H13B 0.9900 . ?
C14 C15 1.520(4) . ?
C14 H14A 0.9900 . ?
C14 H14B 0.9900 . ?
C15 C16 1.530(3) . ?
C15 H15A 0.9900 . ?
C15 H15B 0.9900 . ?
C16 H16A 0.9900 . ?
C16 H16B 0.9900 . ?
C17 C18 1.530(3) . ?
C17 C22 1.535(3) . ?
C17 H17 1.0000 . ?
C18 C19 1.531(4) . ?
C18 H18A 0.9900 . ?
C18 H18B 0.9900 . ?
C19 C20 1.517(4) . ?
C19 H19A 0.9900 . ?
C19 H19B 0.9900 . ?
C20 C21 1.520(4) . ?
C20 H20A 0.9900 . ?
C20 H20B 0.9900 . ?
C21 C22 1.531(4) . ?
C21 H21A 0.9900 . ?
C21 H21B 0.9900 . ?
C22 H22A 0.9900 . ?
C22 H22B 0.9900 . ?
C23 C24 1.390(4) . ?
C23 C28 1.395(4) . ?
C24 C25 1.393(4) . ?
C24 H24 0.9500 . ?
C25 C26 1.382(4) . ?
C25 H25 0.9500 . ?
C26 C27 1.391(4) . ?
C26 H26 0.9500 . ?
C27 C28 1.387(4) . ?
C27 H27 0.9500 . ?
C28 H28 0.9500 . ?
C29 C34 1.392(4) . ?
C29 C30 1.393(4) . ?
C30 C31 1.394(4) . ?
C30 H30 0.9500 . ?
C31 C32 1.386(4) . ?
C31 H31 0.9500 . ?
C32 C33 1.390(4) . ?
C32 H32 0.9500 . ?
C33 C34 1.383(4) . ?
C33 H33 0.9500 . ?
C34 H34 0.9500 . ?
